data_7234438
loop_
_publ_author_name
'Wang, Juan'
'Yang, Mingfang'
'Sun, Juan'
'Li, Hui'
'Liu, Jinjin'
'Wang, Qinglun'
'Li, Licun'
'Ma, Yue'
'Zhao, Bin'
'Cheng, Peng'

_publ_section_title
;
 Enhancing the energy barrier of dysprosium(iii) single-molecule magnets
 by tuning the magnetic interactions through different N-oxide bridging
 ligands
;
_journal_issue 41
_journal_name_full CrystEngComm
_journal_page_first 6219
_journal_paper_doi 10.1039/C9CE01378D
_journal_volume 21
_journal_year 2019
_chemical_formula_moiety 'C25 H11 Dy F18 N2 O8'
_chemical_formula_sum 'C25 H11 Dy F18 N2 O8'
_chemical_formula_weight 971.86
_space_group_crystal_system monoclinic
_space_group_IT_number 15
_space_group_name_Hall '-C 2yc'
_space_group_name_H-M_alt 'C 1 2/c 1'
_symmetry_space_group_name_Hall '-C 2yc'
_symmetry_space_group_name_H-M 'C 1 2/c 1'
_atom_sites_solution_hydrogens mixed
_audit_creation_method SHELXL-2014/7
_audit_update_record
;
2019-03-05 deposited with the CCDC.    2019-09-30 downloaded from the CCDC.
;
_cell_angle_alpha 90
_cell_angle_beta 122.37(2)
_cell_angle_gamma 90
_cell_formula_units_Z 8
_cell_length_a 24.222(6)
_cell_length_b 16.502(7)
_cell_length_c 19.343(8)
_cell_measurement_reflns_used 9116
_cell_measurement_temperature 133.15
_cell_measurement_theta_max 27.8824
_cell_measurement_theta_min 2.4638
_cell_volume 6530(4)
_computing_cell_refinement
;
CrystalClear-SM Expert 2.1 b42 (Rigaku, 2015)
;
_computing_data_collection
;
CrystalClear-SM Expert 2.1 b42 (Rigaku, 2015)
;
_computing_data_reduction
;
CrystalClear-SM Expert 2.1 b42 (Rigaku, 2015)
;
_computing_structure_refinement 'SHELXL-2014/7 (Sheldrick, 2014)'
_computing_structure_solution 'SHELXL-2014/7 (Sheldrick, 2014)'
_diffrn_ambient_temperature 133.15
_diffrn_measured_fraction_theta_full 0.999
_diffrn_measured_fraction_theta_max 0.999
_diffrn_measurement_device_type 'Rigaku Pilatus 200K'
_diffrn_measurement_method 'profile data from \w-scans'
_diffrn_radiation_type MoK\a
_diffrn_radiation_wavelength 0.71073
_diffrn_reflns_av_R_equivalents 0.0737
_diffrn_reflns_av_unetI/netI 0.0626
_diffrn_reflns_Laue_measured_fraction_full 0.999
_diffrn_reflns_Laue_measured_fraction_max 0.999
_diffrn_reflns_limit_h_max 28
_diffrn_reflns_limit_h_min -28
_diffrn_reflns_limit_k_max 19
_diffrn_reflns_limit_k_min -19
_diffrn_reflns_limit_l_max 22
_diffrn_reflns_limit_l_min -23
_diffrn_reflns_number 27222
_diffrn_reflns_point_group_measured_fraction_full 0.999
_diffrn_reflns_point_group_measured_fraction_max 0.999
_diffrn_reflns_theta_full 25.000
_diffrn_reflns_theta_max 25.000
_diffrn_reflns_theta_min 2.323
_exptl_absorpt_coefficient_mu 2.440
_exptl_absorpt_correction_T_max 0.783
_exptl_absorpt_correction_T_min 0.651
_exptl_absorpt_correction_type multi-scan
_exptl_absorpt_process_details SADABS
_exptl_crystal_colour yellow
_exptl_crystal_density_diffrn 1.977
_exptl_crystal_description block
_exptl_crystal_F_000 3736
_exptl_crystal_size_max 0.25
_exptl_crystal_size_mid 0.15
_exptl_crystal_size_min 0.10
_refine_diff_density_max 1.691
_refine_diff_density_min -1.840
_refine_diff_density_rms 0.222
_refine_ls_extinction_method none
_refine_ls_goodness_of_fit_ref 1.079
_refine_ls_hydrogen_treatment mixed
_refine_ls_matrix_type full
_refine_ls_number_parameters 573
_refine_ls_number_reflns 5764
_refine_ls_number_restraints 532
_refine_ls_restrained_S_all 1.173
_refine_ls_R_factor_all 0.0963
_refine_ls_R_factor_gt 0.0557
_refine_ls_shift/su_max 0.014
_refine_ls_shift/su_mean 0.001
_refine_ls_structure_factor_coef Fsqd
_refine_ls_weighting_details 'w=1/[\s^2^(Fo^2^)+(0.1092P)^2^+26.2655P] where P=(Fo^2^+2Fc^2^)/3'
_refine_ls_weighting_scheme calc
_refine_ls_wR_factor_gt 0.1444
_refine_ls_wR_factor_ref 0.1835
_reflns_Friedel_coverage 0.000
_reflns_number_gt 4240
_reflns_number_total 5764
_reflns_threshold_expression 'I > 2\s(I)'
_cod_data_source_file c9ce01378d2.cif
_cod_data_source_block shelxl_CCDC2
_cod_depositor_comments 'Adding full bibliography for 7234434--7234439.cif.'
_cod_database_code 7234438
_shelx_shelxl_version_number 2014/7
_shelx_space_group_comment
;
The symmetry employed for this shelxl refinement is uniquely defined
by the following loop, which should always be used as a source of
symmetry information in preference to the above space-group names.
They are only intended as comments.
;

loop_
_space_group_symop_operation_xyz
'x, y, z'
'-x, y, -z+1/2'
'x+1/2, y+1/2, z'
'-x+1/2, y+1/2, -z+1/2'
'-x, -y, -z'
'x, -y, z-1/2'
'-x+1/2, -y+1/2, -z'
'x+1/2, -y+1/2, z-1/2'

loop_
_atom_site_label
_atom_site_type_symbol
_atom_site_fract_x
_atom_site_fract_y
_atom_site_fract_z
_atom_site_U_iso_or_equiv
_atom_site_adp_type
_atom_site_occupancy
_atom_site_site_symmetry_order
_atom_site_calc_flag
_atom_site_refinement_flags_posn
_atom_site_refinement_flags_adp
_atom_site_refinement_flags_occupancy
Dy1 Dy 0.79832(2) 0.04763(2) 0.09965(2) 0.03918(6) Uani 1 1 d . U .
F1 F 0.9213(3) 0.2736(4) 0.3145(3) 0.233(2) Uani 1 1 d . U .
F2 F 0.8596(2) 0.2634(3) 0.3438(2) 0.1615(9) Uani 1 1 d . U .
F3 F 0.9240(4) 0.1748(3) 0.3677(3) 0.270(2) Uani 1 1 d . U .
F4 F 0.6172(2) 0.2630(3) 0.1031(3) 0.1691(11) Uani 1 1 d . U .
F5 F 0.5917(2) 0.1431(4) 0.0766(4) 0.2180(14) Uani 1 1 d . U .
F6 F 0.5848(2) 0.2194(4) -0.0007(3) 0.1890(19) Uani 1 1 d . U .
F7 F 0.7452(3) 0.0323(3) 0.2821(2) 0.1923(15) Uani 1 1 d . U .
F8 F 0.7519(3) -0.0892(3) 0.2843(2) 0.1569(16) Uani 1 1 d . U .
F9 F 0.6526(2) -0.0368(5) 0.2166(2) 0.187(3) Uani 1 1 d . U .
F10 F 0.5888(2) -0.1200(3) -0.1056(2) 0.1479(10) Uani 1 1 d . U .
F11 F 0.54720(19) -0.1454(3) -0.0491(2) 0.1609(9) Uani 1 1 d . U .
F12 F 0.5301(2) -0.0330(3) -0.1016(3) 0.1386(17) Uani 1 1 d . U .
F13 F 0.9716(3) -0.1645(3) 0.3072(2) 0.1546(15) Uani 1 1 d . U .
F14 F 0.8682(3) -0.1857(4) 0.2653(2) 0.2477(18) Uani 1 1 d . U .
F15 F 0.9145(3) -0.2632(2) 0.2317(2) 0.169(2) Uani 1 1 d . U .
F16 F 0.8010(2) -0.2388(2) -0.0452(2) 0.1526(18) Uani 1 1 d . . .
F17 F 0.8426(2) -0.1335(3) -0.0612(2) 0.1989(12) Uani 1 1 d . U .
F18 F 0.7340(3) -0.1405(3) -0.1127(2) 0.1446(15) Uani 1 1 d . U .
O1 O 0.90258(12) 0.09326(19) 0.12651(15) 0.0484(8) Uani 1 1 d . . .
O2 O 0.85184(13) 0.1422(2) 0.20594(15) 0.0562(6) Uani 1 1 d . U .
O3 O 0.70478(13) 0.1333(2) 0.06873(16) 0.0603(7) Uani 1 1 d . U .
O4 O 0.76802(14) 0.0035(2) 0.18056(15) 0.0607(7) Uani 1 1 d . U .
O5 O 0.69112(13) -0.0289(2) 0.01449(16) 0.0546(6) Uani 1 1 d . U .
O6 O 0.87445(16) -0.06015(19) 0.18559(17) 0.0587(9) Uani 1 1 d . U .
O7 O 0.80771(15) -0.04604(17) 0.02196(17) 0.0534(9) Uani 1 1 d . . .
O8 O 0.75557(11) 0.12613(19) -0.01599(14) 0.0458(8) Uani 1 1 d . . .
N1 N 0.92908(14) 0.0659(2) 0.09070(18) 0.0404(8) Uani 1 1 d . U .
C1 C 0.8933(2) 0.0804(3) 0.0127(3) 0.0607(8) Uani 1 1 d . U .
H1 H 0.8527 0.1055 -0.0131 0.073 Uiso 1 1 calc R U .
C2 C 0.9191(2) 0.0576(3) -0.0219(2) 0.0622(8) Uani 1 1 d . U .
H2 H 0.8975 0.0672 -0.0779 0.075 Uiso 1 1 calc R U .
C3 C 0.98485(17) 0.0139(3) 0.0188(2) 0.0470(9) Uani 1 1 d . U .
C4 C 1.01885(19) 0.0035(3) 0.1044(2) 0.0631(8) Uani 1 1 d . U .
H4 H 1.0599 -0.0206 0.1340 0.076 Uiso 1 1 calc DR U .
C5 C 0.9916(2) 0.0274(3) 0.1358(3) 0.0610(7) Uani 1 1 d . U .
H5 H 1.0115 0.0210 0.1920 0.073 Uiso 1 1 calc R U .
C6 C 0.8857(3) 0.2236(4) 0.3155(3) 0.0805(7) Uani 1 1 d . U .
C7 C 0.8271(2) 0.1858(3) 0.2301(2) 0.0662(7) Uani 1 1 d . U .
C8 C 0.7558(2) 0.2055(4) 0.1902(3) 0.0743(13) Uani 1 1 d . U .
H8 H 0.7455 0.2411 0.2190 0.089 Uiso 1 1 calc R U .
C9 C 0.7012(2) 0.1766(4) 0.1135(3) 0.0688(12) Uani 1 1 d . U .
C10 C 0.6252(3) 0.1993(5) 0.0758(4) 0.0984(7) Uani 1 1 d . U .
C11 C 0.7141(3) -0.0279(4) 0.2362(3) 0.0873(4) Uani 1 1 d . U .
C12 C 0.7128(2) -0.0251(4) 0.1633(3) 0.0651(7) Uani 1 1 d . U .
C13 C 0.6517(3) -0.0557(3) 0.0887(3) 0.0703(9) Uani 1 1 d . U .
H13 H 0.6171 -0.0742 0.0924 0.084 Uiso 1 1 calc R U .
C14 C 0.6477(2) -0.0561(3) 0.0214(3) 0.0612(7) Uani 1 1 d . U .
C15 C 0.5778(3) -0.0892(4) -0.0583(3) 0.0764(5) Uani 1 1 d . U .
C16 C 0.9086(4) -0.1885(4) 0.2455(4) 0.1032(5) Uani 1 1 d . U .
C17 C 0.8753(3) -0.1338(3) 0.1715(3) 0.0785(12) Uani 1 1 d . U .
C18 C 0.8483(3) -0.1670(4) 0.0973(3) 0.0835(12) Uani 1 1 d . U .
H18 H 0.8483 -0.2231 0.0922 0.100 Uiso 1 1 calc R U .
C19 C 0.8207(3) -0.1196(3) 0.0287(3) 0.0764(10) Uani 1 1 d . U .
C20 C 0.8005(3) -0.1598(4) -0.0472(3) 0.0944(7) Uani 1 1 d . U .
N2 N 0.6860(3) 0.1187(3) -0.0832(3) 0.0303(17) Uani 0.5 1 d . . P
C21 C 0.6574(3) 0.0698(4) -0.1305(5) 0.0491(16) Uani 0.5 1 d D U P
C22 C 0.5774(4) 0.0658(4) -0.1955(4) 0.0485(16) Uani 0.5 1 d D U P
C23 C 0.5346(3) 0.1348(6) -0.2173(4) 0.0435(14) Uani 0.5 1 d D U P
C24 C 0.5747(3) 0.2029(4) -0.1646(5) 0.0448(15) Uani 0.5 1 d D U P
C25 C 0.6500(4) 0.1946(6) -0.0970(5) 0.0574(16) Uani 0.5 1 d . U P
C21A C 0.3506(2) 0.0589(3) -0.3697(4) 0.0348(16) Uani 0.5 1 d D U P
C22A C 0.4167(3) 0.0674(3) -0.3019(4) 0.0378(14) Uani 0.5 1 d D U P
C23A C 0.4584(2) 0.1365(5) -0.2844(4) 0.0347(13) Uani 0.5 1 d D U P
C24A C 0.4234(3) 0.2027(3) -0.3325(4) 0.0372(14) Uani 0.5 1 d D U P
C25A C 0.3518(3) 0.2028(3) -0.4001(4) 0.0336(15) Uani 0.5 1 d D U P
N2A N 0.3157(2) 0.1403(4) -0.4180(3) 0.0247(15) Uani 0.5 1 d . U P
H24A H 0.441(3) 0.257(4) -0.327(4) 0.034(4) Uiso 0.5 1 d . U P
H21 H 0.701(3) 0.024(6) -0.106(4) 0.055(4) Uiso 0.5 1 d . U P
H22 H 0.5552(13) 0.0216(5) -0.2290(9) 0.049(4) Uiso 0.5 1 d D U P
H25 H 0.690(3) 0.222(5) -0.044(4) 0.046(4) Uiso 0.5 1 d . U P
H24 H 0.5519(4) 0.2516(3) -0.176(2) 0.039(4) Uiso 0.5 1 d D U P
H22A H 0.4415(7) 0.0225(4) -0.2725(8) 0.045(4) Uiso 0.5 1 d D U P
H21A H 0.3203(3) 0.0170(3) -0.387(2) 0.043(6) Uiso 0.5 1 d D U P
H25A H 0.3324(9) 0.2520(3) -0.4249(8) 0.031(6) Uiso 0.5 1 d D U P

loop_
_atom_site_aniso_label
_atom_site_aniso_U_11
_atom_site_aniso_U_22
_atom_site_aniso_U_33
_atom_site_aniso_U_23
_atom_site_aniso_U_13
_atom_site_aniso_U_12
Dy1 0.03857(8) 0.05462(14) 0.03164(8) -0.00458(7) 0.02365(6) -0.00035(7)
F1 0.303(3) 0.319(5) 0.129(2) -0.095(3) 0.1493(17) -0.216(3)
F2 0.2315(9) 0.177(2) 0.1142(9) -0.0630(8) 0.1177(5) 0.0026(8)
F3 0.339(4) 0.1931(17) 0.073(2) -0.0497(10) -0.0265(17) 0.1403(15)
F4 0.1839(19) 0.1970(10) 0.1542(15) -0.0177(7) 0.1089(10) 0.0951(9)
F5 0.1282(11) 0.2002(13) 0.393(3) 0.0867(12) 0.1843(10) 0.0389(6)
F6 0.148(2) 0.304(5) 0.1155(8) 0.0303(14) 0.0714(14) 0.118(3)
F7 0.333(3) 0.1915(12) 0.1550(15) -0.0940(9) 0.1990(13) -0.1191(16)
F8 0.220(3) 0.1775(13) 0.0877(16) 0.0587(11) 0.0919(14) 0.0374(13)
F9 0.1338(6) 0.373(9) 0.1122(16) -0.008(3) 0.1049(7) -0.028(2)
F10 0.1643(12) 0.196(3) 0.1144(6) -0.0948(8) 0.0951(5) -0.0938(11)
F11 0.1541(11) 0.2134(14) 0.1207(17) -0.0119(9) 0.0772(8) -0.1151(6)
F12 0.0999(17) 0.1702(15) 0.097(3) 0.0032(19) 0.0203(18) 0.0219(9)
F13 0.1994(13) 0.121(3) 0.064(2) 0.017(2) 0.0175(12) 0.0272(16)
F14 0.3681(6) 0.286(5) 0.2393(9) 0.174(2) 0.2629(4) 0.139(3)
F15 0.324(5) 0.0704(8) 0.108(2) 0.0250(10) 0.114(2) 0.0407(14)
F16 0.311(4) 0.075(2) 0.1182(17) -0.0205(17) 0.1459(16) 0.005(2)
F17 0.3446(6) 0.187(3) 0.2236(10) -0.1093(12) 0.2577(4) -0.1014(10)
F18 0.1957(12) 0.139(3) 0.0648(18) -0.024(2) 0.0466(11) 0.0143(18)
O1 0.0473(11) 0.0650(19) 0.0461(11) -0.0116(12) 0.0337(7) -0.0036(12)
O2 0.0698(8) 0.0713(11) 0.0453(7) -0.0201(5) 0.0428(5) -0.0163(6)
O3 0.0656(7) 0.0796(15) 0.0535(12) 0.0043(12) 0.0438(7) 0.0229(6)
O4 0.0798(5) 0.078(2) 0.0448(5) -0.0048(8) 0.0469(3) -0.0078(7)
O5 0.0597(5) 0.0751(15) 0.0404(9) -0.0157(9) 0.0344(4) -0.0232(6)
O6 0.0746(15) 0.0657(6) 0.0366(12) 0.0044(8) 0.0303(9) 0.0160(8)
O7 0.0720(14) 0.0589(19) 0.0492(12) -0.0036(11) 0.0456(8) 0.0063(12)
O8 0.0370(10) 0.0748(19) 0.0339(10) 0.0036(12) 0.0244(7) 0.0050(12)
N1 0.0409(7) 0.0491(16) 0.0477(13) -0.0020(13) 0.0347(8) 0.0000(8)
C1 0.0536(7) 0.089(2) 0.0492(7) 0.0113(10) 0.0343(4) 0.0290(10)
C2 0.0573(7) 0.094(2) 0.0469(7) 0.0094(10) 0.0352(4) 0.0255(10)
C3 0.0489(13) 0.065(2) 0.0463(6) 0.0069(13) 0.0380(9) 0.0095(15)
C4 0.0590(7) 0.092(2) 0.0472(5) 0.0134(9) 0.0345(4) 0.0288(10)
C5 0.0567(6) 0.0896(19) 0.0473(7) 0.0124(10) 0.0348(4) 0.0240(7)
C6 0.1040(9) 0.0884(14) 0.0641(9) -0.0099(6) 0.0549(5) -0.0148(7)
C7 0.0946(9) 0.0752(16) 0.0608(9) -0.0102(7) 0.0629(5) -0.0055(7)
C8 0.0957(18) 0.088(2) 0.0683(16) -0.0123(18) 0.0635(12) 0.0071(19)
C9 0.0823(16) 0.083(2) 0.0687(15) -0.0046(17) 0.0589(11) 0.0104(17)
C10 0.0861(11) 0.1193(8) 0.1026(8) -0.0095(6) 0.0591(7) 0.0199(5)
C11 0.1132(5) 0.1133(9) 0.0628(5) 0.0026(7) 0.0654(4) -0.0117(10)
C12 0.0842(6) 0.0767(19) 0.0588(5) 0.0041(12) 0.0546(4) -0.0061(8)
C13 0.0840(12) 0.089(2) 0.0638(5) 0.0011(13) 0.0566(5) -0.0150(13)
C14 0.0694(6) 0.0759(19) 0.0585(4) -0.0015(10) 0.0476(3) -0.0145(7)
C15 0.0758(7) 0.0917(10) 0.0691(6) -0.0049(6) 0.0437(4) -0.0231(5)
C16 0.1603(5) 0.0681(8) 0.0877(9) 0.0154(10) 0.0708(4) 0.0132(11)
C17 0.136(2) 0.0606(7) 0.0787(16) 0.0093(11) 0.0842(13) 0.0093(15)
C18 0.143(2) 0.0606(16) 0.0819(8) 0.0049(7) 0.0840(14) 0.010(2)
C19 0.1317(19) 0.0584(14) 0.0811(5) 0.0032(5) 0.0849(9) 0.0109(16)
C20 0.1571(6) 0.0673(19) 0.0864(6) -0.0086(6) 0.0836(4) 0.0036(9)
N2 0.047(3) 0.016(3) 0.033(2) 0.004(2) 0.0240(17) 0.008(2)
C21 0.054(2) 0.059(2) 0.047(2) -0.003(2) 0.0354(16) -0.001(2)
C22 0.0523(19) 0.058(2) 0.0458(19) -0.0054(19) 0.0336(16) -0.003(2)
C23 0.0492(18) 0.052(2) 0.0400(18) -0.0001(18) 0.0308(14) 0.0000(18)
C24 0.0477(19) 0.052(2) 0.0427(19) -0.0036(19) 0.0294(15) 0.0003(19)
C25 0.060(2) 0.069(2) 0.056(2) -0.005(2) 0.0397(16) 0.003(2)
C21A 0.040(2) 0.046(2) 0.031(2) 0.003(2) 0.0264(16) -0.007(2)
C22A 0.0432(18) 0.046(2) 0.0353(18) 0.0033(18) 0.0285(14) -0.0043(18)
C23A 0.0391(17) 0.046(2) 0.0329(16) -0.0018(17) 0.0285(13) -0.0024(17)
C24A 0.0405(18) 0.044(2) 0.0354(18) 0.0019(18) 0.0260(14) -0.0034(18)
C25A 0.0374(19) 0.044(2) 0.0302(18) 0.001(2) 0.0254(14) 0.000(2)
N2A 0.0240(18) 0.031(3) 0.0259(19) 0.004(2) 0.0180(13) -0.0041(19)

loop_
_atom_type_symbol
_atom_type_description
_atom_type_scat_dispersion_real
_atom_type_scat_dispersion_imag
_atom_type_scat_source
C C 0.0030 0.0020 'International Tables Vol C Tables 4.2.6.8 and 6.1.1.4'
H H 0.0000 0.0000 'International Tables Vol C Tables 4.2.6.8 and 6.1.1.4'
Dy Dy -0.1890 4.4100 'International Tables Vol C Tables 4.2.6.8 and 6.1.1.4'
F F 0.0170 0.0100 'International Tables Vol C Tables 4.2.6.8 and 6.1.1.4'
N N 0.0060 0.0030 'International Tables Vol C Tables 4.2.6.8 and 6.1.1.4'
O O 0.0110 0.0060 'International Tables Vol C Tables 4.2.6.8 and 6.1.1.4'

loop_
_geom_angle_atom_site_label_1
_geom_angle_atom_site_label_2
_geom_angle_atom_site_label_3
_geom_angle
_geom_angle_site_symmetry_1
_geom_angle_site_symmetry_3
O4 Dy1 O7 116.32(13) . .
O4 Dy1 O8 137.59(11) . .
O7 Dy1 O8 83.75(11) . .
O4 Dy1 O2 80.39(12) . .
O7 Dy1 O2 146.85(11) . .
O8 Dy1 O2 103.18(11) . .
O4 Dy1 O1 131.80(9) . .
O7 Dy1 O1 83.67(11) . .
O8 Dy1 O1 84.71(9) . .
O2 Dy1 O1 65.11(11) . .
O4 Dy1 O3 75.28(12) . .
O7 Dy1 O3 129.96(10) . .
O8 Dy1 O3 64.03(11) . .
O2 Dy1 O3 80.50(10) . .
O1 Dy1 O3 126.56(11) . .
O4 Dy1 O6 72.05(13) . .
O7 Dy1 O6 69.35(11) . .
O8 Dy1 O6 148.27(12) . .
O2 Dy1 O6 91.51(10) . .
O1 Dy1 O6 76.13(12) . .
O3 Dy1 O6 147.22(12) . .
O4 Dy1 O5 71.31(10) . .
O7 Dy1 O5 70.11(12) . .
O8 Dy1 O5 82.97(10) . .
O2 Dy1 O5 142.39(11) . .
O1 Dy1 O5 152.03(10) . .
O3 Dy1 O5 68.87(11) . .
O6 Dy1 O5 102.41(11) . .
N1 O1 Dy1 123.7(2) . .
C7 O2 Dy1 126.4(3) . .
C9 O3 Dy1 126.9(3) . .
C12 O4 Dy1 129.9(3) . .
C14 O5 Dy1 139.1(3) . .
C17 O6 Dy1 130.6(3) . .
C19 O7 Dy1 135.3(3) . .
N2 O8 N2A 13.8(3) . 2_654
N2 O8 Dy1 121.0(3) . .
N2A O8 Dy1 128.5(3) 2_654 .
O1 N1 C1 110.8(3) . .
O1 N1 C5 120.7(3) . .
C1 N1 C5 128.4(4) . .
C2 C1 N1 111.7(4) . .
C2 C1 H1 124.2 . .
N1 C1 H1 124.2 . .
C1 C2 C3 125.0(4) . .
C1 C2 H2 117.5 . .
C3 C2 H2 117.5 . .
C3 C3 C4 116.3(4) 5_755 .
C3 C3 C2 126.6(4) 5_755 .
C4 C3 C2 117.1(4) . .
C5 C4 C3 115.3(4) . .
C5 C4 H4 122.3 . .
C3 C4 H4 122.3 . .
C4 C5 N1 122.4(4) . .
C4 C5 H5 118.8 . .
N1 C5 H5 118.8 . .
F1 C6 F2 100.7(6) . .
F1 C6 F3 103.3(6) . .
F2 C6 F3 109.0(6) . .
F1 C6 C7 119.6(5) . .
F2 C6 C7 106.3(5) . .
F3 C6 C7 116.5(5) . .
O2 C7 C8 128.1(4) . .
O2 C7 C6 106.5(4) . .
C8 C7 C6 125.4(5) . .
C9 C8 C7 128.7(5) . .
C9 C8 H8 115.7 . .
C7 C8 H8 115.7 . .
O3 C9 C8 125.3(5) . .
O3 C9 C10 109.1(4) . .
C8 C9 C10 125.6(5) . .
F5 C10 F4 112.3(7) . .
F5 C10 F6 96.0(5) . .
F4 C10 F6 94.2(6) . .
F5 C10 C9 114.5(6) . .
F4 C10 C9 113.9(5) . .
F6 C10 C9 123.4(6) . .
F7 C11 F9 115.9(7) . .
F7 C11 F8 100.1(4) . .
F9 C11 F8 110.9(6) . .
F7 C11 C12 111.3(6) . .
F9 C11 C12 107.4(4) . .
F8 C11 C12 111.1(6) . .
O4 C12 C11 107.0(4) . .
O4 C12 C13 137.0(5) . .
C11 C12 C13 116.0(5) . .
C14 C13 C12 119.4(5) . .
C14 C13 H13 120.3 . .
C12 C13 H13 120.3 . .
O5 C14 C13 121.4(4) . .
O5 C14 C15 122.2(5) . .
C13 C14 C15 116.2(5) . .
F10 C15 F11 100.7(6) . .
F10 C15 F12 106.4(5) . .
F11 C15 F12 102.6(5) . .
F10 C15 C14 108.5(5) . .
F11 C15 C14 119.9(5) . .
F12 C15 C14 117.1(5) . .
F14 C16 F15 107.3(7) . .
F14 C16 F13 114.2(6) . .
F15 C16 F13 104.9(6) . .
F14 C16 C17 99.3(6) . .
F15 C16 C17 116.1(5) . .
F13 C16 C17 115.1(6) . .
O6 C17 C18 125.3(5) . .
O6 C17 C16 116.0(4) . .
C18 C17 C16 118.6(5) . .
C17 C18 C19 120.8(5) . .
C17 C18 H18 119.6 . .
C19 C18 H18 119.6 . .
O7 C19 C18 128.7(5) . .
O7 C19 C20 114.6(4) . .
C18 C19 C20 116.7(5) . .
F17 C20 F16 110.7(6) . .
F17 C20 C19 100.8(5) . .
F16 C20 C19 116.0(5) . .
F17 C20 F18 112.4(5) . .
F16 C20 F18 103.5(5) . .
C19 C20 F18 113.7(6) . .
N2A N2 C21 135.3(13) 2_654 .
N2A N2 C21A 136.6(12) 2_654 2_654
C21 N2 C21A 9.3(7) . 2_654
N2A N2 C25 24.6(12) 2_654 .
C21 N2 C25 114.4(6) . .
C21A N2 C25 113.6(5) 2_654 .
N2A N2 O8 88.8(11) 2_654 .
C21 N2 O8 133.0(6) . .
C21A N2 O8 134.4(5) 2_654 .
C25 N2 O8 112.0(5) . .
N2A N2 C25A 23.4(12) 2_654 2_654
C21 N2 C25A 114.7(5) . 2_654
C21A N2 C25A 114.2(4) 2_654 2_654
C25 N2 C25A 2.2(6) . 2_654
O8 N2 C25A 111.4(4) . 2_654
C21A C21 N2 127(3) 2_654 .
C21A C21 N2A 129(3) 2_654 2_654
N2 C21 N2A 10.4(3) . 2_654
C21A C21 C22A 58.0(18) 2_654 2_654
N2 C21 C22A 128.8(6) . 2_654
N2A C21 C22A 119.4(5) 2_654 2_654
C21A C21 C22 54.1(17) 2_654 .
N2 C21 C22 127.0(7) . .
N2A C21 C22 118.2(5) 2_654 .
C22A C21 C22 5.3(5) 2_654 .
C21A C21 H21 94(5) 2_654 .
N2 C21 H21 96(4) . .
N2A C21 H21 106(4) 2_654 .
C22A C21 H21 135(4) 2_654 .
C22 C21 H21 136(4) . .
C22A C22 C23A 106(3) 2_654 2_654
C22A C22 C23 111(3) 2_654 .
C23A C22 C23 5.8(5) 2_654 .
C22A C22 C21A 60(3) 2_654 2_654
C23A C22 C21A 124.6(5) 2_654 2_654
C23 C22 C21A 129.0(5) . 2_654
C22A C22 C21 54(3) 2_654 .
C23A C22 C21 119.0(5) 2_654 .
C23 C22 C21 123.9(5) . .
C21A C22 C21 8.2(4) 2_654 .
C22A C22 H22 100(4) 2_654 .
C23A C22 H22 115.1(14) 2_654 .
C23 C22 H22 111.0(15) . .
C21A C22 H22 119.9(16) 2_654 .
C21 C22 H22 124.4(18) . .
C23A C23 C22 63(5) 2_654 .
C23A C23 C23 142(5) 2_654 2_654
C22 C23 C23 124.3(4) . 2_654
C23A C23 C24A 56(5) 2_654 2_654
C22 C23 C24A 105.8(5) . 2_654
C23 C23 C24A 129.5(4) 2_654 2_654
C23A C23 C24 59(5) 2_654 .
C22 C23 C24 107.1(5) . .
C23 C23 C24 128.5(4) 2_654 .
C24A C23 C24 3.4(6) 2_654 .
C23A C23 C22A 58(5) 2_654 2_654
C22 C23 C22A 6.3(6) . 2_654
C23 C23 C22A 126.4(5) 2_654 2_654
C24A C23 C22A 102.9(4) 2_654 2_654
C24 C23 C22A 104.5(4) . 2_654
C23A C23 C23A 145(5) 2_654 .
C22 C23 C23A 126.2(7) . .
C23 C23 C23A 3.5(6) 2_654 .
C24A C23 C23A 127.9(7) 2_654 .
C24 C23 C23A 126.6(7) . .
C22A C23 C23A 128.6(7) 2_654 .
C24A C24 C23A 79(6) 2_654 2_654
C24A C24 C23 84(6) 2_654 .
C23A C24 C23 5.5(5) 2_654 .
C24A C24 C25A 76(6) 2_654 2_654
C23A C24 C25A 123.4(5) 2_654 2_654
C23 C24 C25A 127.5(5) . 2_654
C24A C24 C25 76(6) 2_654 .
C23A C24 C25 119.1(6) 2_654 .
C23 C24 C25 123.1(6) . .
C25A C24 C25 5.0(5) 2_654 .
C24A C24 H24 110(6) 2_654 .
C23A C24 H24 117.6(12) 2_654 .
C23 C24 H24 113.8(11) . .
C25A C24 H24 118.5(9) 2_654 .
C25 C24 H24 123.1(11) . .
C25A C25 N2A 149(7) 2_654 2_654
C25A C25 N2 154(7) 2_654 .
N2A C25 N2 7.5(4) 2_654 .
C25A C25 C24A 67(4) 2_654 2_654
N2A C25 C24A 128.2(8) 2_654 2_654
N2 C25 C24A 121.3(7) . 2_654
C25A C25 C24 68(4) 2_654 .
N2A C25 C24 129.4(8) 2_654 .
N2 C25 C24 122.3(7) . .
C24A C25 C24 3.1(6) 2_654 .
C25A C25 H25 84(6) 2_654 .
N2A C25 H25 86(4) 2_654 .
N2 C25 H25 93(4) . .
C24A C25 H25 145(4) 2_654 .
C24 C25 H25 144(5) . .
C21 C21A N2 44(3) 2_654 2_654
C21 C21A C22A 113(2) 2_654 .
N2 C21A C22A 124.8(5) 2_654 .
C21 C21A C22 118(2) 2_654 2_654
N2 C21A C22 124.8(5) 2_654 2_654
C22A C21A C22 6.2(6) . 2_654
C21 C21A N2A 44(3) 2_654 .
N2 C21A N2A 9.0(3) 2_654 .
C22A C21A N2A 115.8(4) . .
C22 C21A N2A 116.0(4) 2_654 .
C21 C21A H21A 94(2) 2_654 .
N2 C21A H21A 101.4(11) 2_654 .
C22A C21A H21A 133.0(15) . .
C22 C21A H21A 133.7(12) 2_654 .
N2A C21A H21A 110.2(10) . .
C22 C22A C21A 114(3) 2_654 .
C22 C22A C23A 67(3) 2_654 .
C21A C22A C23A 126.3(5) . .
C22 C22A C23 62(3) 2_654 2_654
C21A C22A C23 129.6(5) . 2_654
C23A C22A C23 5.3(5) . 2_654
C22 C22A C21 121(3) 2_654 2_654
C21A C22A C21 9.1(4) . 2_654
C23A C22A C21 121.8(5) . 2_654
C23 C22A C21 125.7(5) 2_654 2_654
C22 C22A H22A 72(3) 2_654 .
C21A C22A H22A 121.4(8) . .
C23A C22A H22A 110.1(10) . .
C23 C22A H22A 105.7(10) 2_654 .
C21 C22A H22A 127.6(9) 2_654 .
C23 C23A C22 111(5) 2_654 2_654
C23 C23A C24A 119(5) 2_654 .
C22 C23A C24A 114.2(5) 2_654 .
C23 C23A C24 116(5) 2_654 2_654
C22 C23A C24 115.2(5) 2_654 2_654
C24A C23A C24 3.5(6) . 2_654
C23 C23A C22A 117(5) 2_654 .
C22 C23A C22A 6.8(6) 2_654 .
C24A C23A C22A 111.4(4) . .
C24 C23A C22A 112.8(4) 2_654 .
C23 C23A C23 34(4) 2_654 .
C22 C23A C23 119.7(7) 2_654 .
C24A C23A C23 125.8(7) . .
C24 C23A C23 124.4(7) 2_654 .
C22A C23A C23 122.7(7) . .
C23 C23A C23A 32(4) 2_654 2_654
C22 C23A C23A 121.1(4) 2_654 2_654
C24A C23A C23A 124.0(4) . 2_654
C24 C23A C23A 122.4(5) 2_654 2_654
C22A C23A C23A 124.5(4) . 2_654
C23 C23A C23A 3.0(5) . 2_654
C24 C24A C23A 97(6) 2_654 .
C24 C24A C23 92(6) 2_654 2_654
C23A C24A C23 5.3(5) . 2_654
C24 C24A C25A 101(6) 2_654 .
C23A C24A C25A 125.8(5) . .
C23 C24A C25A 129.6(5) 2_654 .
C24 C24A C25 101(6) 2_654 2_654
C23A C24A C25 121.2(6) . 2_654
C23 C24A C25 124.8(6) 2_654 2_654
C25A C24A C25 5.0(5) . 2_654
C24 C24A H24A 72(8) 2_654 .
C23A C24A H24A 125(4) . .
C23 C24A H24A 122(4) 2_654 .
C25A C24A H24A 109(4) . .
C25 C24A H24A 113(4) 2_654 .
C25 C25A N2A 27(6) 2_654 .
C25 C25A C24A 108(4) 2_654 .
N2A C25A C24A 122.4(4) . .
C25 C25A C24 107(4) 2_654 2_654
N2A C25A C24 123.5(4) . 2_654
C24A C25A C24 3.2(6) . 2_654
C25 C25A N2 24(7) 2_654 2_654
N2A C25A N2 6.5(3) . 2_654
C24A C25A N2 116.2(4) . 2_654
C24 C25A N2 117.1(4) 2_654 2_654
C25 C25A H25A 131(4) 2_654 .
N2A C25A H25A 118.8(11) . .
C24A C25A H25A 118.3(10) . .
C24 C25A H25A 117.6(11) 2_654 .
N2 C25A H25A 125.2(11) 2_654 .
N2 N2A C25 147.8(16) 2_654 2_654
N2 N2A C25A 150.1(14) 2_654 .
C25 N2A C25A 3.3(8) 2_654 .
N2 N2A C21 34.3(10) 2_654 2_654
C25 N2A C21 117.4(6) 2_654 2_654
C25A N2A C21 118.7(4) . 2_654
N2 N2A O8 77.4(11) 2_654 2_654
C25 N2A O8 132.5(6) 2_654 2_654
C25A N2A O8 131.3(5) . 2_654
C21 N2A O8 110.0(5) 2_654 2_654
N2 N2A C21A 34.4(10) 2_654 .
C25 N2A C21A 115.1(6) 2_654 .
C25A N2A C21A 116.8(4) . .
C21 N2A C21A 7.5(6) 2_654 .
O8 N2A C21A 111.7(4) 2_654 .

loop_
_geom_bond_atom_site_label_1
_geom_bond_atom_site_label_2
_geom_bond_distance
_geom_bond_site_symmetry_2
Dy1 O4 2.179(3) .
Dy1 O7 2.250(3) .
Dy1 O8 2.296(3) .
Dy1 O2 2.343(3) .
Dy1 O1 2.410(3) .
Dy1 O3 2.458(3) .
Dy1 O6 2.458(3) .
Dy1 O5 2.544(3) .
F1 C6 1.200(8) .
F2 C6 1.226(8) .
F3 C6 1.235(7) .
F4 C10 1.238(8) .
F5 C10 1.237(9) .
F6 C10 1.307(7) .
F7 C11 1.274(8) .
F8 C11 1.348(8) .
F9 C11 1.335(8) .
F10 C15 1.194(8) .
F11 C15 1.258(8) .
F12 C15 1.364(7) .
F13 C16 1.399(8) .
F14 C16 1.228(11) .
F15 C16 1.284(8) .
F16 C20 1.304(7) .
F17 C20 1.264(9) .
F18 C20 1.455(7) .
O1 N1 1.254(5) .
O2 C7 1.181(6) .
O3 C9 1.161(6) .
O4 C12 1.282(6) .
O5 C14 1.215(7) .
O6 C17 1.248(6) .
O7 C19 1.243(6) .
O8 N2 1.483(5) .
O8 N2A 1.519(5) 2_654
N1 C1 1.299(5) .
N1 C5 1.428(5) .
C1 C2 1.194(7) .
C1 H1 0.9300 .
C2 C3 1.528(6) .
C2 H2 0.9300 .
C3 C3 1.360(9) 5_755
C3 C4 1.410(5) .
C4 C5 1.180(7) .
C4 H4 0.9300 .
C5 H5 0.9300 .
C6 C7 1.620(6) .
C7 C8 1.502(7) .
C8 C9 1.442(6) .
C8 H8 0.9300 .
C9 C10 1.619(8) .
C11 C12 1.396(8) .
C12 C13 1.496(6) .
C13 C14 1.253(8) .
C13 H13 0.9300 .
C14 C15 1.657(6) .
C16 C17 1.509(8) .
C17 C18 1.335(7) .
C18 C19 1.369(7) .
C18 H18 0.9300 .
C19 C20 1.437(8) .
N2 N2A 0.362(8) 2_654
N2 C21 1.136(8) .
N2 C21A 1.314(7) 2_654
N2 C25 1.467(12) .
N2 C25A 1.598(8) 2_654
C21 C21A 0.267(11) 2_654
C21 N2A 1.416(9) 2_654
C21 C22A 1.556(8) 2_654
C21 C22 1.654(10) .
C21 H21 1.17(9) .
C22 C22A 0.178(16) 2_654
C22 C23A 1.379(11) 2_654
C22 C23 1.442(11) .
C22 C21A 1.513(8) 2_654
C22 H22 0.932(9) .
C23 C23A 0.157(11) 2_654
C23 C23 1.462(10) 2_654
C23 C24A 1.472(10) 2_654
C23 C24 1.479(10) .
C23 C22A 1.516(10) 2_654
C23 C23A 1.589(6) .
C24 C24A 0.087(15) 2_654
C24 C23A 1.404(10) 2_654
C24 C25A 1.532(8) 2_654
C24 C25 1.581(10) .
C24 H24 0.932(7) .
C25 C25A 0.144(12) 2_654
C25 N2A 1.148(11) 2_654
C25 C24A 1.563(9) 2_654
C25 H25 1.06(7) .
C21A C21 0.267(11) 2_654
C21A N2 1.314(7) 2_654
C21A C22A 1.433(7) .
C21A C22 1.513(8) 2_654
C21A N2A 1.596(7) .
C21A H21A 0.930(5) .
C22A C22 0.178(16) 2_654
C22A C23A 1.439(10) .
C22A C23 1.516(10) 2_654
C22A C21 1.556(8) 2_654
C22A H22A 0.931(7) .
C23A C23 0.157(11) 2_654
C23A C22 1.379(11) 2_654
C23A C24A 1.390(9) .
C23A C24 1.404(10) 2_654
C23A C23A 1.720(9) 2_654
C24A C24 0.087(15) 2_654
C24A C23 1.472(10) 2_654
C24A C25A 1.513(8) .
C24A C25 1.563(9) 2_654
C24A H24A 0.96(7) .
C25A C25 0.143(12) 2_654
C25A N2A 1.273(8) .
C25A C24 1.532(8) 2_654
C25A N2 1.598(8) 2_654
C25A H25A 0.932(7) .
N2A N2 0.362(8) 2_654
N2A C25 1.148(11) 2_654
N2A C21 1.416(9) 2_654
N2A O8 1.519(5) 2_654

loop_
_geom_torsion_atom_site_label_1
_geom_torsion_atom_site_label_2
_geom_torsion_atom_site_label_3
_geom_torsion_atom_site_label_4
_geom_torsion
_geom_torsion_site_symmetry_1
_geom_torsion_site_symmetry_4
Dy1 O1 N1 C1 62.4(4) . .
Dy1 O1 N1 C5 -119.7(3) . .
O1 N1 C1 C2 177.2(5) . .
C5 N1 C1 C2 -0.4(8) . .
N1 C1 C2 C3 2.0(8) . .
C1 C2 C3 C3 179.0(7) . 5_755
C1 C2 C3 C4 -3.2(8) . .
C3 C3 C4 C5 -179.4(6) 5_755 .
C2 C3 C4 C5 2.6(8) . .
C3 C4 C5 N1 -1.3(8) . .
O1 N1 C5 C4 -177.3(5) . .
C1 N1 C5 C4 0.1(9) . .
Dy1 O2 C7 C8 -13.8(8) . .
Dy1 O2 C7 C6 167.7(3) . .
F1 C6 C7 O2 72.6(8) . .
F2 C6 C7 O2 -174.5(5) . .
F3 C6 C7 O2 -52.8(9) . .
F1 C6 C7 C8 -106.0(8) . .
F2 C6 C7 C8 6.9(8) . .
F3 C6 C7 C8 128.6(8) . .
O2 C7 C8 C9 -0.5(10) . .
C6 C7 C8 C9 177.8(6) . .
Dy1 O3 C9 C8 16.9(8) . .
Dy1 O3 C9 C10 -163.2(4) . .
C7 C8 C9 O3 -1.7(10) . .
C7 C8 C9 C10 178.4(6) . .
O3 C9 C10 F5 71.2(8) . .
C8 C9 C10 F5 -108.9(8) . .
O3 C9 C10 F4 -157.7(6) . .
C8 C9 C10 F4 22.2(10) . .
O3 C9 C10 F6 -44.9(9) . .
C8 C9 C10 F6 135.0(7) . .
Dy1 O4 C12 C11 -167.3(4) . .
Dy1 O4 C12 C13 14.0(10) . .
F7 C11 C12 O4 36.1(7) . .
F9 C11 C12 O4 164.0(6) . .
F8 C11 C12 O4 -74.6(7) . .
F7 C11 C12 C13 -144.9(6) . .
F9 C11 C12 C13 -17.0(8) . .
F8 C11 C12 C13 104.5(6) . .
O4 C12 C13 C14 -0.3(11) . .
C11 C12 C13 C14 -178.9(6) . .
Dy1 O5 C14 C13 -6.5(8) . .
Dy1 O5 C14 C15 168.8(3) . .
C12 C13 C14 O5 -3.3(8) . .
C12 C13 C14 C15 -178.8(5) . .
O5 C14 C15 F10 35.0(7) . .
C13 C14 C15 F10 -149.5(6) . .
O5 C14 C15 F11 149.7(6) . .
C13 C14 C15 F11 -34.8(8) . .
O5 C14 C15 F12 -85.3(8) . .
C13 C14 C15 F12 90.3(7) . .
Dy1 O6 C17 C18 24.2(9) . .
Dy1 O6 C17 C16 -154.4(5) . .
F14 C16 C17 O6 71.2(7) . .
F15 C16 C17 O6 -174.2(7) . .
F13 C16 C17 O6 -51.2(9) . .
F14 C16 C17 C18 -107.4(7) . .
F15 C16 C17 C18 7.1(11) . .
F13 C16 C17 C18 130.2(7) . .
O6 C17 C18 C19 5.0(10) . .
C16 C17 C18 C19 -176.4(6) . .
Dy1 O7 C19 C18 -15.9(9) . .
Dy1 O7 C19 C20 160.5(4) . .
C17 C18 C19 O7 -11.4(10) . .
C17 C18 C19 C20 172.3(6) . .
O7 C19 C20 F17 73.9(6) . .
C18 C19 C20 F17 -109.2(6) . .
O7 C19 C20 F16 -166.4(6) . .
C18 C19 C20 F16 10.4(9) . .
O7 C19 C20 F18 -46.6(8) . .
C18 C19 C20 F18 130.2(6) . .
Dy1 O8 N2 N2A 126.9(17) . 2_654
N2A O8 N2 C21 162(3) 2_654 .
Dy1 O8 N2 C21 -71.0(11) . .
N2A O8 N2 C21A 175(2) 2_654 2_654
Dy1 O8 N2 C21A -58.2(10) . 2_654
N2A O8 N2 C25 -8.3(15) 2_654 .
Dy1 O8 N2 C25 118.6(6) . .
N2A O8 N2 C25A -6.0(15) 2_654 2_654
Dy1 O8 N2 C25A 120.9(5) . 2_654
N2A N2 C21 C21A -103(4) 2_654 2_654
C25 N2 C21 C21A -87(2) . 2_654
O8 N2 C21 C21A 103(2) . 2_654
C25A N2 C21 C21A -89(2) 2_654 2_654
C21A N2 C21 N2A 103(4) 2_654 2_654
C25 N2 C21 N2A 16(3) . 2_654
O8 N2 C21 N2A -154(4) . 2_654
C25A N2 C21 N2A 14(3) 2_654 2_654
N2A N2 C21 C22A -27(3) 2_654 2_654
C21A N2 C21 C22A 76(2) 2_654 2_654
C25 N2 C21 C22A -11.0(15) . 2_654
O8 N2 C21 C22A 178.7(7) . 2_654
C25A N2 C21 C22A -13.4(14) 2_654 2_654
N2A N2 C21 C22 -33(3) 2_654 .
C21A N2 C21 C22 69(2) 2_654 .
C25 N2 C21 C22 -17.3(14) . .
O8 N2 C21 C22 172.4(7) . .
C25A N2 C21 C22 -19.8(13) 2_654 .
C21A C21 C22 C22A -136(5) 2_654 2_654
N2 C21 C22 C22A 112(3) . 2_654
N2A C21 C22 C22A 105(3) 2_654 2_654
C21A C21 C22 C23A 135(3) 2_654 2_654
N2 C21 C22 C23A 22.5(15) . 2_654
N2A C21 C22 C23A 16.1(13) 2_654 2_654
C22A C21 C22 C23A -89(3) 2_654 2_654
C21A C21 C22 C23 131(3) 2_654 .
N2 C21 C22 C23 18.8(16) . .
N2A C21 C22 C23 12.3(13) 2_654 .
C22A C21 C22 C23 -93(3) 2_654 .
N2 C21 C22 C21A -113(4) . 2_654
N2A C21 C22 C21A -119(4) 2_654 2_654
C22A C21 C22 C21A 136(5) 2_654 2_654
C22A C22 C23 C23A -26(6) 2_654 2_654
C21A C22 C23 C23A 42(5) 2_654 2_654
C21 C22 C23 C23A 34(5) . 2_654
C22A C22 C23 C23 111(3) 2_654 2_654
C23A C22 C23 C23 137(6) 2_654 2_654
C21A C22 C23 C23 179.2(10) 2_654 2_654
C21 C22 C23 C23 171.3(10) . 2_654
C22A C22 C23 C24A -63(3) 2_654 2_654
C23A C22 C23 C24A -37(5) 2_654 2_654
C21A C22 C23 C24A 5.0(13) 2_654 2_654
C21 C22 C23 C24A -2.9(12) . 2_654
C22A C22 C23 C24 -66(3) 2_654 .
C23A C22 C23 C24 -41(5) 2_654 .
C21A C22 C23 C24 1.7(14) 2_654 .
C21 C22 C23 C24 -6.2(12) . .
C23A C22 C23 C22A 26(6) 2_654 2_654
C21A C22 C23 C22A 68(3) 2_654 2_654
C21 C22 C23 C22A 60(3) . 2_654
C22A C22 C23 C23A 115(3) 2_654 .
C23A C22 C23 C23A 140(5) 2_654 .
C21A C22 C23 C23A -177.3(8) 2_654 .
C21 C22 C23 C23A 174.8(7) . .
C23A C23 C24 C24A 25(8) 2_654 2_654
C22 C23 C24 C24A 68(6) . 2_654
C23 C23 C24 C24A -109(6) 2_654 2_654
C22A C23 C24 C24A 62(6) 2_654 2_654
C23A C23 C24 C24A -113(6) . 2_654
C22 C23 C24 C23A 43(5) . 2_654
C23 C23 C24 C23A -135(6) 2_654 2_654
C24A C23 C24 C23A -25(8) 2_654 2_654
C22A C23 C24 C23A 37(5) 2_654 2_654
C23A C23 C24 C23A -138(6) . 2_654
C23A C23 C24 C25A -42(5) 2_654 2_654
C22 C23 C24 C25A 1.2(13) . 2_654
C23 C23 C24 C25A -176.1(11) 2_654 2_654
C24A C23 C24 C25A -67(5) 2_654 2_654
C22A C23 C24 C25A -4.8(12) 2_654 2_654
C23A C23 C24 C25A -179.8(8) . 2_654
C23A C23 C24 C25 -44(5) 2_654 .
C22 C23 C24 C25 -1.5(13) . .
C23 C23 C24 C25 -178.8(11) 2_654 .
C24A C23 C24 C25 -69(6) 2_654 .
C22A C23 C24 C25 -7.4(12) 2_654 .
C23A C23 C24 C25 177.5(8) . .
N2A N2 C25 C25A 54(10) 2_654 2_654
C21 N2 C25 C25A -98(10) . 2_654
C21A N2 C25 C25A -108(10) 2_654 2_654
O8 N2 C25 C25A 75(10) . 2_654
C21 N2 C25 N2A -152(4) . 2_654
C21A N2 C25 N2A -162(4) 2_654 2_654
O8 N2 C25 N2A 20(3) . 2_654
C25A N2 C25 N2A -54(10) 2_654 2_654
N2A N2 C25 C24A 157(4) 2_654 2_654
C21 N2 C25 C24A 4.7(14) . 2_654
C21A N2 C25 C24A -5.4(13) 2_654 2_654
O8 N2 C25 C24A 177.1(8) . 2_654
C25A N2 C25 C24A 103(10) 2_654 2_654
N2A N2 C25 C24 160(4) 2_654 .
C21 N2 C25 C24 8.2(14) . .
C21A N2 C25 C24 -2.0(13) 2_654 .
O8 N2 C25 C24 -179.5(8) . .
C25A N2 C25 C24 106(10) 2_654 .
C24A C24 C25 C25A 81(9) 2_654 2_654
C23A C24 C25 C25A 151(7) 2_654 2_654
C23 C24 C25 C25A 155(7) . 2_654
C24A C24 C25 N2A -68(6) 2_654 2_654
C23A C24 C25 N2A 0.8(17) 2_654 2_654
C23 C24 C25 N2A 5.1(18) . 2_654
C25A C24 C25 N2A -150(8) 2_654 2_654
C24A C24 C25 N2 -72(6) 2_654 .
C23A C24 C25 N2 -2.5(14) 2_654 .
C23 C24 C25 N2 1.8(15) . .
C25A C24 C25 N2 -153(8) 2_654 .
C23A C24 C25 C24A 69(6) 2_654 2_654
C23 C24 C25 C24A 74(6) . 2_654
C25A C24 C25 C24A -81(9) 2_654 2_654
C21 C21A C22A C22 -141(4) 2_654 2_654
N2 C21A C22A C22 -93(3) 2_654 2_654
N2A C21A C22A C22 -93(3) . 2_654
C21 C21A C22A C23A -63(3) 2_654 .
N2 C21A C22A C23A -14.3(14) 2_654 .
C22 C21A C22A C23A 78(3) 2_654 .
N2A C21A C22A C23A -14.4(12) . .
C21 C21A C22A C23 -68(3) 2_654 2_654
N2 C21A C22A C23 -19.5(14) 2_654 2_654
C22 C21A C22A C23 73(3) 2_654 2_654
N2A C21A C22A C23 -19.7(12) . 2_654
N2 C21A C22A C21 49(3) 2_654 2_654
C22 C21A C22A C21 141(4) 2_654 2_654
N2A C21A C22A C21 48(3) . 2_654
C22 C22A C23A C23 -26(6) 2_654 2_654
C21A C22A C23A C23 -130(5) . 2_654
C21 C22A C23A C23 -139(5) 2_654 2_654
C21A C22A C23A C22 -103(3) . 2_654
C23 C22A C23A C22 26(6) 2_654 2_654
C21 C22A C23A C22 -113(3) 2_654 2_654
C22 C22A C23A C24A 115(3) 2_654 .
C21A C22A C23A C24A 11.7(12) . .
C23 C22A C23A C24A 141(5) 2_654 .
C21 C22A C23A C24A 2.2(11) 2_654 .
C22 C22A C23A C24 112(3) 2_654 2_654
C21A C22A C23A C24 8.2(12) . 2_654
C23 C22A C23A C24 138(5) 2_654 2_654
C21 C22A C23A C24 -1.3(12) 2_654 2_654
C22 C22A C23A C23 -65(3) 2_654 .
C21A C22A C23A C23 -168.8(7) . .
C23 C22A C23A C23 -39(5) 2_654 .
C21 C22A C23A C23 -178.3(7) 2_654 .
C22 C22A C23A C23A -62(3) 2_654 2_654
C21A C22A C23A C23A -165.9(9) . 2_654
C23 C22A C23A C23A -36(5) 2_654 2_654
C21 C22A C23A C23A -175.4(8) 2_654 2_654
C23A C23 C23A C23 37(19) 2_654 2_654
C22 C23 C23A C23 -58(9) . 2_654
C24A C23 C23A C23 119(9) 2_654 2_654
C24 C23 C23A C23 123(9) . 2_654
C22A C23 C23A C23 -51(9) 2_654 2_654
C23A C23 C23A C22 120(10) 2_654 2_654
C22 C23 C23A C22 25.3(14) . 2_654
C23 C23 C23A C22 83(9) 2_654 2_654
C24A C23 C23A C22 -157.4(10) 2_654 2_654
C24 C23 C23A C22 -153.5(10) . 2_654
C22A C23 C23A C22 32.6(11) 2_654 2_654
C23A C23 C23A C24A -53(10) 2_654 .
C22 C23 C23A C24A -148.1(10) . .
C23 C23 C23A C24A -90(9) 2_654 .
C24A C23 C23A C24A 29.2(13) 2_654 .
C24 C23 C23A C24A 33.1(11) . .
C22A C23 C23A C24A -140.7(10) 2_654 .
C23A C23 C23A C24 -49(10) 2_654 2_654
C22 C23 C23A C24 -144.1(10) . 2_654
C23 C23 C23A C24 -86(9) 2_654 2_654
C24A C23 C23A C24 33.1(11) 2_654 2_654
C24 C23 C23A C24 37.1(13) . 2_654
C22A C23 C23A C24 -136.8(10) 2_654 2_654
C23A C23 C23A C22A 127(10) 2_654 .
C22 C23 C23A C22A 32.5(11) . .
C23 C23 C23A C22A 91(9) 2_654 .
C24A C23 C23A C22A -150.3(10) 2_654 .
C24 C23 C23A C22A -146.3(10) . .
C22A C23 C23A C22A 39.8(13) 2_654 .
C22 C23 C23A C23A -95(10) . 2_654
C23 C23 C23A C23A -37(19) 2_654 2_654
C24A C23 C23A C23A 83(10) 2_654 2_654
C24 C23 C23A C23A 86(10) . 2_654
C22A C23 C23A C23A -87(10) 2_654 2_654
C23 C23A C24A C24 26(8) 2_654 2_654
C22 C23A C24A C24 -107(6) 2_654 2_654
C22A C23A C24A C24 -114(6) . 2_654
C23 C23A C24A C24 66(6) . 2_654
C23A C23A C24A C24 63(6) 2_654 2_654
C22 C23A C24A C23 -134(6) 2_654 2_654
C24 C23A C24A C23 -26(8) 2_654 2_654
C22A C23A C24A C23 -141(6) . 2_654
C23 C23A C24A C23 40(5) . 2_654
C23A C23A C24A C23 37(5) 2_654 2_654
C23 C23A C24A C25A 136(5) 2_654 .
C22 C23A C24A C25A 2.1(13) 2_654 .
C24 C23A C24A C25A 110(6) 2_654 .
C22A C23A C24A C25A -4.7(12) . .
C23 C23A C24A C25A 175.7(7) . .
C23A C23A C24A C25A 172.9(8) 2_654 .
C23 C23A C24A C25 133(5) 2_654 2_654
C22 C23A C24A C25 -0.3(13) 2_654 2_654
C24 C23A C24A C25 107(6) 2_654 2_654
C22A C23A C24A C25 -7.1(12) . 2_654
C23 C23A C24A C25 173.4(8) . 2_654
C23A C23A C24A C25 170.5(9) 2_654 2_654
C24 C24A C25A C25 84(9) 2_654 2_654
C23A C24A C25A C25 -24(7) . 2_654
C23 C24A C25A C25 -19(7) 2_654 2_654
C24 C24A C25A N2A 109(6) 2_654 .
C23A C24A C25A N2A 1.9(13) . .
C23 C24A C25A N2A 6.7(14) 2_654 .
C25 C24A C25A N2A 26(7) 2_654 .
C23A C24A C25A C24 -108(6) . 2_654
C23 C24A C25A C24 -103(6) 2_654 2_654
C25 C24A C25A C24 -84(9) 2_654 2_654
C24 C24A C25A N2 107(6) 2_654 2_654
C23A C24A C25A N2 -0.1(12) . 2_654
C23 C24A C25A N2 4.7(13) 2_654 2_654
C25 C24A C25A N2 24(7) 2_654 2_654
C25 C25A N2A N2 48(10) 2_654 2_654
C24A C25A N2A N2 -16(4) . 2_654
C24 C25A N2A N2 -13(4) 2_654 2_654
C24A C25A N2A C25 -64(9) . 2_654
C24 C25A N2A C25 -60(9) 2_654 2_654
N2 C25A N2A C25 -48(10) 2_654 2_654
C25 C25A N2A C21 68(10) 2_654 2_654
C24A C25A N2A C21 4.0(12) . 2_654
C24 C25A N2A C21 7.6(12) 2_654 2_654
N2 C25A N2A C21 20(3) 2_654 2_654
C25 C25A N2A O8 -114(9) 2_654 2_654
C24A C25A N2A O8 -177.8(6) . 2_654
C24 C25A N2A O8 -174.2(7) 2_654 2_654
N2 C25A N2A O8 -161(4) 2_654 2_654
C25 C25A N2A C21A 60(10) 2_654 .
C24A C25A N2A C21A -4.2(11) . .
C24 C25A N2A C21A -0.6(11) 2_654 .
N2 C25A N2A C21A 12(3) 2_654 .
C21 C21A N2A N2 -84(4) 2_654 2_654
C22A C21A N2A N2 179(100) . 2_654
C22 C21A N2A N2 172(3) 2_654 2_654
C21 C21A N2A C25 110(2) 2_654 2_654
N2 C21A N2A C25 -166(3) 2_654 2_654
C22A C21A N2A C25 13.0(11) . 2_654
C22 C21A N2A C25 6.1(12) 2_654 2_654
C21 C21A N2A C25A 107(2) 2_654 .
N2 C21A N2A C25A -169(3) 2_654 .
C22A C21A N2A C25A 9.8(10) . .
C22 C21A N2A C25A 3.0(10) 2_654 .
N2 C21A N2A C21 84(4) 2_654 2_654
C22A C21A N2A C21 -97(3) . 2_654
C22 C21A N2A C21 -104(3) 2_654 2_654
C21 C21A N2A O8 -78(2) 2_654 2_654
N2 C21A N2A O8 6(3) 2_654 2_654
C22A C21A N2A O8 -175.3(6) . 2_654
C22 C21A N2A O8 177.8(6) 2_654 2_654
